data_4342225
loop_
_publ_author_name
'Maity, Suvendu'
'Kundu, Suman'
'Saha Roy, Amit'
'Weyherm\"uller, Thomas'
'Ghosh, Prasanta'

_publ_section_title
;
 Orthometalation of Dibenzo[1,2]quinoxaline with Ruthenium(II/III),
 Osmium(II/III/IV), and Rhodium(III) Ions and Orthometalated [RuNO](6/7)
 Derivatives.
;
_journal_issue 4
_journal_name_full 'Inorganic chemistry'
_journal_page_first 1384
_journal_page_last 1394
_journal_paper_doi 10.1021/ic502320m
_journal_volume 54
_journal_year 2015
_chemical_compound_source toluene
_chemical_formula_moiety '0.59(C52 H39 Cl2 N2 P2 Ru), 0.41(C53 H39 Cl N2 O P2 Ru), C7 H8'
_chemical_formula_sum 'C59.41 H47 Cl1.59 N2 O0.41 P2 Ru'
_chemical_formula_weight 1014.83
_chemical_name_systematic
; 
 ? 
;
_space_group_IT_number 56
_symmetry_cell_setting orthorhombic
_symmetry_Int_Tables_number 56
_symmetry_space_group_name_Hall '-P 2ab 2ac'
_symmetry_space_group_name_H-M 'P c c n'
_atom_sites_solution_hydrogens geom
_atom_sites_solution_primary direct
_atom_sites_solution_secondary difmap
_audit_block_code WGT-PG-503-51
_audit_creation_date 2012-01-24
_audit_creation_method SHELXL-97
_cell_angle_alpha 90.00
_cell_angle_beta 90.00
_cell_angle_gamma 90.00
_cell_formula_units_Z 4
_cell_length_a 11.3296(8)
_cell_length_b 15.2139(15)
_cell_length_c 26.280(3)
_cell_measurement_reflns_used 71099
_cell_measurement_temperature 100(2)
_cell_measurement_theta_max 27.9999
_cell_measurement_theta_min 2.6682
_cell_volume 4529.8(8)
_computing_cell_refinement 'DENZO (Bruker AXS, 2006)'
_computing_data_collection 'DATCOL (Bruker AXS, 2006)'
_computing_data_reduction 'DENZO (Bruker AXS, 2006)'
_computing_structure_refinement 'SHELXL-97 (Sheldrick, 1997)'
_computing_structure_solution 'SHELXS-97 (Sheldrick, 1990)'
_diffrn_ambient_temperature 100(2)
_diffrn_detector_area_resol_mean 18.02
_diffrn_measured_fraction_theta_full 0.993
_diffrn_measured_fraction_theta_max 0.993
_diffrn_measurement_device_type 'Bruker AXS Enraf-Nonius KappaCCD'
_diffrn_measurement_method 'CCD \f- and \w-scans'
_diffrn_radiation_monochromator graphite
_diffrn_radiation_source '0.2 x 2mm^2^ focus rotating anode'
_diffrn_radiation_type MoK\a
_diffrn_radiation_wavelength 0.71073
_diffrn_reflns_av_R_equivalents 0.0950
_diffrn_reflns_av_sigmaI/netI 0.0413
_diffrn_reflns_limit_h_max 14
_diffrn_reflns_limit_h_min -14
_diffrn_reflns_limit_k_max 20
_diffrn_reflns_limit_k_min -20
_diffrn_reflns_limit_l_max 34
_diffrn_reflns_limit_l_min -34
_diffrn_reflns_number 61416
_diffrn_reflns_theta_full 28.09
_diffrn_reflns_theta_max 28.09
_diffrn_reflns_theta_min 3.10
_exptl_absorpt_coefficient_mu 0.556
_exptl_absorpt_correction_T_max 0.95630
_exptl_absorpt_correction_T_min 0.91482
_exptl_absorpt_correction_type gaussian
_exptl_absorpt_process_details 'SADABS (Bruker AXS, 2008)'
_exptl_crystal_colour orange
_exptl_crystal_density_diffrn 1.488
_exptl_crystal_density_method 'not measured'
_exptl_crystal_description block
_exptl_crystal_F_000 2087
_exptl_crystal_size_max 0.20
_exptl_crystal_size_mid 0.12
_exptl_crystal_size_min 0.09
_refine_diff_density_max 0.983
_refine_diff_density_min -1.987
_refine_diff_density_rms 0.112
_refine_ls_extinction_method none
_refine_ls_goodness_of_fit_ref 1.232
_refine_ls_hydrogen_treatment constr
_refine_ls_matrix_type full
_refine_ls_number_parameters 331
_refine_ls_number_reflns 5483
_refine_ls_number_restraints 1
_refine_ls_restrained_S_all 1.232
_refine_ls_R_factor_all 0.0791
_refine_ls_R_factor_gt 0.0575
_refine_ls_shift/su_max 0.000
_refine_ls_shift/su_mean 0.000
_refine_ls_structure_factor_coef Fsqd
_refine_ls_weighting_details 'calc w=1/[\s^2^(Fo^2^)+(0.0508P)^2^+9.8811P] where P=(Fo^2^+2Fc^2^)/3'
_refine_ls_weighting_scheme calc
_refine_ls_wR_factor_gt 0.1315
_refine_ls_wR_factor_ref 0.1424
_reflns_number_gt 4311
_reflns_number_total 5483
_reflns_threshold_expression >2sigma(I)
_cod_data_source_file ic502320m_si_002.cif
_cod_data_source_block 2.toluene
_cod_depositor_comments
;
The following automatic conversions were performed:

'_symmetry_cell_setting' value 'Orthorhombic' changed to
'orthorhombic' according to
/usr/data/users/saulius/crontab/automatic-downloads/rss-feeds/ACS/lib/dictionaries/cif_core.dic
dictionary named 'cif_core.dic' version 2.4.2 from 2011-04-26.

Automatic conversion script
Id: cif_fix_values 3008 2015-01-20 13:52:24Z robertas 

 Adding full bibliography for 4342224--4342227.cif.
;
_cod_original_sg_symbol_Hall '-p 2ab 2ac'
_cod_database_code 4342225

loop_
_symmetry_equiv_pos_as_xyz
'x, y, z'
'-x+1/2, -y+1/2, z'
'-x, y+1/2, -z+1/2'
'x+1/2, -y, -z+1/2'
'-x, -y, -z'
'x-1/2, y-1/2, -z'
'x, -y-1/2, z-1/2'
'-x-1/2, y, z-1/2'

loop_
_atom_site_label
_atom_site_type_symbol
_atom_site_fract_x
_atom_site_fract_y
_atom_site_fract_z
_atom_site_U_iso_or_equiv
_atom_site_adp_type
_atom_site_occupancy
_atom_site_symmetry_multiplicity
_atom_site_calc_flag
_atom_site_refinement_flags
_atom_site_disorder_assembly
_atom_site_disorder_group
Ru1 Ru 0.7500 0.2500 0.195075(14) 0.01633(12) Uani 1 2 d S . .
C2 C 0.6928(4) 0.0802(3) 0.13310(17) 0.0348(10) Uani 1 1 d . . .
H2 H 0.6915 0.0483 0.1642 0.042 Uiso 1 1 calc R A 1
C3 C 0.6657(8) 0.0366(4) 0.0888(2) 0.075(2) Uani 1 1 d . C .
H3 H 0.6375 -0.0221 0.0909 0.090 Uiso 1 1 calc R B 1
N1 N 0.7210(3) 0.1658(2) 0.13431(13) 0.0237(7) Uani 0.50 1 d P C 1
N4 N 0.6774(6) 0.0736(3) 0.04212(18) 0.0597(15) Uani 0.50 1 d P C 1
C1 C 0.7210(3) 0.1658(2) 0.13431(13) 0.0237(7) Uani 0.50 1 d P C 2
C4 C 0.6774(6) 0.0736(3) 0.04212(18) 0.0597(15) Uani 0.50 1 d P C 2
H4 H 0.6601 0.0416 0.0120 0.072 Uiso 0.50 1 calc PR C 2
C5 C 0.7152(4) 0.1589(3) 0.04026(17) 0.0392(11) Uani 1 1 d . . .
C6 C 0.7329(3) 0.2048(3) 0.08651(14) 0.0266(8) Uani 1 1 d . . .
C7 C 0.7342(4) 0.2052(3) -0.00773(16) 0.0370(10) Uani 1 1 d . . .
C8 C 0.7215(4) 0.1619(4) -0.05422(17) 0.0476(13) Uani 1 1 d . . .
H8 H 0.7023 0.1012 -0.0546 0.057 Uiso 1 1 calc R C .
C9 C 0.7361(4) 0.2055(4) -0.09899(17) 0.0509(14) Uani 1 1 d . . .
H9 H 0.7274 0.1750 -0.1303 0.061 Uiso 1 1 calc R . .
P20 P 0.95689(8) 0.21868(6) 0.19355(3) 0.0187(2) Uani 1 1 d . C .
C31 C 1.0342(3) 0.1935(2) 0.25265(14) 0.0215(7) Uani 1 1 d . . .
C32 C 1.1480(3) 0.1579(3) 0.25059(15) 0.0273(8) Uani 1 1 d . C .
H32 H 1.1824 0.1444 0.2186 0.033 Uiso 1 1 calc R . .
C33 C 1.2105(4) 0.1424(3) 0.29466(16) 0.0333(10) Uani 1 1 d . . .
H33 H 1.2869 0.1167 0.2930 0.040 Uiso 1 1 calc R C .
C34 C 1.1621(4) 0.1641(3) 0.34149(16) 0.0330(10) Uani 1 1 d . C .
H34 H 1.2057 0.1541 0.3718 0.040 Uiso 1 1 calc R . .
C35 C 1.0502(4) 0.2003(3) 0.34397(15) 0.0295(9) Uani 1 1 d . . .
H35 H 1.0170 0.2152 0.3760 0.035 Uiso 1 1 calc R C .
C36 C 0.9865(3) 0.2149(3) 0.29980(14) 0.0253(8) Uani 1 1 d . C .
H36 H 0.9097 0.2397 0.3017 0.030 Uiso 1 1 calc R . .
C41 C 1.0483(3) 0.3098(2) 0.17046(13) 0.0198(7) Uani 1 1 d . . .
C42 C 1.1220(4) 0.3088(3) 0.12869(17) 0.0322(9) Uani 1 1 d . C .
H42 H 1.1281 0.2570 0.1086 0.039 Uiso 1 1 calc R . .
C43 C 1.1873(4) 0.3823(3) 0.11565(17) 0.0372(10) Uani 1 1 d . . .
H43 H 1.2379 0.3803 0.0868 0.045 Uiso 1 1 calc R C .
C44 C 1.1799(3) 0.4577(3) 0.14377(15) 0.0279(8) Uani 1 1 d . C .
H44 H 1.2242 0.5082 0.1343 0.033 Uiso 1 1 calc R . .
C45 C 1.1078(4) 0.4600(3) 0.18574(17) 0.0359(10) Uani 1 1 d . . .
H45 H 1.1026 0.5120 0.2057 0.043 Uiso 1 1 calc R C .
C46 C 1.0426(4) 0.3865(3) 0.19903(16) 0.0328(9) Uani 1 1 d . C .
H46 H 0.9931 0.3886 0.2282 0.039 Uiso 1 1 calc R . .
C21 C 0.9866(3) 0.1226(2) 0.15405(14) 0.0225(8) Uani 1 1 d . . .
C22 C 0.9844(3) 0.1274(3) 0.10124(14) 0.0269(8) Uani 1 1 d . C .
H22 H 0.9758 0.1829 0.0851 0.032 Uiso 1 1 calc R . .
C23 C 0.9946(4) 0.0520(3) 0.07182(16) 0.0326(9) Uani 1 1 d . . .
H23 H 0.9929 0.0562 0.0358 0.039 Uiso 1 1 calc R C .
C24 C 1.0072(4) -0.0290(3) 0.09495(17) 0.0336(10) Uani 1 1 d . C .
H24 H 1.0154 -0.0805 0.0748 0.040 Uiso 1 1 calc R . .
C25 C 1.0077(3) -0.0352(3) 0.14735(17) 0.0321(9) Uani 1 1 d . . .
H25 H 1.0151 -0.0909 0.1633 0.038 Uiso 1 1 calc R C .
C26 C 0.9975(3) 0.0401(2) 0.17666(15) 0.0241(8) Uani 1 1 d . C .
H26 H 0.9979 0.0354 0.2127 0.029 Uiso 1 1 calc R . .
C61 C 1.1778(7) 0.3029(8) -0.0123(5) 0.038(3) Uani 0.50 1 d PG . .
C62 C 1.1512(7) 0.2137(9) -0.0140(7) 0.045(5) Uani 0.50 1 d PG . .
H62 H 1.0713 0.1949 -0.0126 0.054 Uiso 0.50 1 calc PR . .
C63 C 1.2414(10) 0.1522(8) -0.0179(7) 0.052(4) Uani 0.50 1 d PG . .
H63 H 1.2232 0.0913 -0.0191 0.063 Uiso 0.50 1 calc PR . .
C64 C 1.3583(9) 0.1798(9) -0.0200(5) 0.039(3) Uani 0.50 1 d PG . .
H64 H 1.4199 0.1377 -0.0226 0.047 Uiso 0.50 1 calc PR . .
C65 C 1.3849(7) 0.2689(9) -0.0182(7) 0.042(4) Uani 0.50 1 d PG . .
H65 H 1.4648 0.2877 -0.0197 0.050 Uiso 0.50 1 calc PR . .
C66 C 1.2947(8) 0.3304(8) -0.0144(7) 0.041(4) Uani 0.50 1 d PG . .
H66 H 1.3129 0.3914 -0.0131 0.049 Uiso 0.50 1 calc PR . .
C67 C 1.0771(10) 0.3651(9) -0.0074(5) 0.062(3) Uani 0.50 1 d P . .
H67A H 1.1070 0.4255 -0.0066 0.094 Uiso 0.50 1 calc PR . .
H67B H 1.0339 0.3528 0.0241 0.094 Uiso 0.50 1 calc PR . .
H67C H 1.0240 0.3579 -0.0366 0.094 Uiso 0.50 1 calc PR . .
Cl1 Cl 0.72905(16) 0.13247(13) 0.25581(7) 0.0222(6) Uani 0.794(9) 1 d P C 1
C10 C 0.730(2) 0.1619(15) 0.2414(9) 0.0222(6) Uani 0.206(9) 1 d PD C 2
O11 O 0.721(2) 0.1095(15) 0.2723(8) 0.029(5) Uani 0.206(9) 1 d PD C 2

loop_
_atom_site_aniso_label
_atom_site_aniso_U_11
_atom_site_aniso_U_22
_atom_site_aniso_U_33
_atom_site_aniso_U_23
_atom_site_aniso_U_13
_atom_site_aniso_U_12
Ru1 0.01301(18) 0.0195(2) 0.01651(19) 0.000 0.000 0.00026(15)
C2 0.037(2) 0.039(2) 0.029(2) -0.0034(18) -0.0045(19) 0.001(2)
C3 0.157(7) 0.031(3) 0.038(3) 0.002(2) -0.009(4) -0.021(4)
N1 0.0187(16) 0.0230(16) 0.0293(18) -0.0018(14) 0.0012(13) 0.0043(13)
N4 0.118(5) 0.028(2) 0.033(2) -0.0054(19) -0.004(3) -0.005(3)
C1 0.0187(16) 0.0230(16) 0.0293(18) -0.0018(14) 0.0012(13) 0.0043(13)
C4 0.118(5) 0.028(2) 0.033(2) -0.0054(19) -0.004(3) -0.005(3)
C5 0.045(3) 0.043(3) 0.030(2) -0.0044(19) -0.0028(19) 0.013(2)
C6 0.027(2) 0.029(2) 0.0232(18) -0.0003(15) -0.0029(16) 0.0081(16)
C7 0.025(2) 0.059(3) 0.0268(19) 0.0010(19) -0.0006(17) 0.014(2)
C8 0.042(3) 0.069(4) 0.033(2) -0.010(2) -0.003(2) 0.014(2)
C9 0.039(3) 0.090(4) 0.024(2) -0.009(2) -0.002(2) 0.020(3)
P20 0.0131(4) 0.0229(4) 0.0200(4) 0.0003(4) 0.0011(4) -0.0002(3)
C31 0.0152(16) 0.0255(18) 0.0239(17) 0.0026(14) -0.0033(14) -0.0017(14)
C32 0.0173(17) 0.038(2) 0.0265(19) 0.0005(17) -0.0001(15) 0.0014(16)
C33 0.0174(17) 0.045(3) 0.037(2) 0.0085(19) -0.0067(16) 0.0015(17)
C34 0.023(2) 0.046(3) 0.030(2) 0.0122(19) -0.0086(17) -0.0050(18)
C35 0.025(2) 0.041(2) 0.0227(18) 0.0031(17) -0.0007(16) -0.0055(17)
C36 0.0190(17) 0.032(2) 0.0248(19) 0.0013(16) -0.0007(15) -0.0014(15)
C41 0.0132(16) 0.0234(17) 0.0229(17) 0.0023(14) -0.0023(14) -0.0026(13)
C42 0.030(2) 0.031(2) 0.036(2) -0.0062(18) 0.0127(18) -0.0072(18)
C43 0.040(2) 0.039(2) 0.033(2) 0.0004(19) 0.0128(19) -0.012(2)
C44 0.0228(19) 0.029(2) 0.032(2) 0.0074(17) -0.0023(16) -0.0080(16)
C45 0.029(2) 0.032(2) 0.046(3) -0.0113(19) 0.0071(19) -0.0107(18)
C46 0.027(2) 0.038(2) 0.033(2) -0.0087(18) 0.0108(17) -0.0097(18)
C21 0.0116(15) 0.0287(19) 0.0270(19) -0.0026(15) 0.0014(14) -0.0007(14)
C22 0.0187(17) 0.036(2) 0.0261(19) -0.0004(17) -0.0007(15) 0.0025(16)
C23 0.029(2) 0.040(2) 0.029(2) -0.0071(18) 0.0017(17) 0.0025(18)
C24 0.0220(19) 0.031(2) 0.048(3) -0.0150(19) -0.0003(18) 0.0028(17)
C25 0.0215(19) 0.028(2) 0.046(2) -0.0014(19) -0.0025(18) 0.0037(16)
C26 0.0171(17) 0.0248(19) 0.0305(19) 0.0004(15) -0.0014(15) -0.0021(15)
C61 0.021(6) 0.080(11) 0.011(5) 0.001(5) -0.009(4) -0.001(6)
C62 0.045(9) 0.065(11) 0.026(6) 0.004(8) -0.011(8) -0.042(8)
C63 0.052(9) 0.071(10) 0.034(6) -0.004(7) 0.002(8) -0.033(8)
C64 0.041(8) 0.046(7) 0.030(6) -0.009(5) 0.021(6) 0.002(6)
C65 0.039(7) 0.070(10) 0.016(5) -0.003(5) 0.009(6) 0.003(6)
C66 0.030(7) 0.053(8) 0.040(7) -0.004(6) -0.001(7) -0.005(6)
C67 0.037(6) 0.095(10) 0.055(7) 0.004(7) -0.014(5) 0.008(6)
Cl1 0.0165(6) 0.0267(12) 0.0233(12) 0.0052(7) -0.0006(8) 0.0016(7)
C10 0.0165(6) 0.0267(12) 0.0233(12) 0.0052(7) -0.0006(8) 0.0016(7)
O11 0.014(8) 0.054(15) 0.019(11) 0.012(8) -0.009(8) 0.007(8)

loop_
_atom_type_symbol
_atom_type_description
_atom_type_scat_dispersion_real
_atom_type_scat_dispersion_imag
_atom_type_scat_source
C C 0.0033 0.0016 'International Tables Vol C Tables 4.2.6.8 and 6.1.1.4'
H H 0.0000 0.0000 'International Tables Vol C Tables 4.2.6.8 and 6.1.1.4'
N N 0.0061 0.0033 'International Tables Vol C Tables 4.2.6.8 and 6.1.1.4'
O O 0.0106 0.0060 'International Tables Vol C Tables 4.2.6.8 and 6.1.1.4'
P P 0.1023 0.0942 'International Tables Vol C Tables 4.2.6.8 and 6.1.1.4'
Cl Cl 0.1484 0.1585 'International Tables Vol C Tables 4.2.6.8 and 6.1.1.4'
Ru Ru -1.2594 0.8363 'International Tables Vol C Tables 4.2.6.8 and 6.1.1.4'

loop_
_exptl_crystal_face_index_h
_exptl_crystal_face_index_k
_exptl_crystal_face_index_l
_exptl_crystal_face_perp_dist
0.00 0.00 -1.00 0.0450
0.00 0.00 1.00 0.0450
1.00 -1.00 0.00 0.1000
-1.00 1.00 0.00 0.1000
1.00 1.00 0.00 0.0600
-1.00 -2.00 0.00 0.0600

loop_
_geom_angle_atom_site_label_1
_geom_angle_atom_site_label_2
_geom_angle_atom_site_label_3
_geom_angle
_geom_angle_site_symmetry_1
_geom_angle_site_symmetry_3
C10 Ru1 C10 96.3(16) 2_655 .
C10 Ru1 C1 92.3(8) 2_655 2_655
C10 Ru1 C1 170.9(8) . 2_655
C10 Ru1 N1 92.3(8) 2_655 2_655
C10 Ru1 N1 170.9(8) . 2_655
C1 Ru1 N1 0.00(19) 2_655 2_655
C10 Ru1 N1 170.9(8) 2_655 .
C10 Ru1 N1 92.3(8) . .
C1 Ru1 N1 79.3(2) 2_655 .
N1 Ru1 N1 79.3(2) 2_655 .
C10 Ru1 P20 91.9(8) 2_655 .
C10 Ru1 P20 89.3(8) . .
C1 Ru1 P20 87.42(9) 2_655 .
N1 Ru1 P20 87.42(9) 2_655 .
N1 Ru1 P20 91.10(9) . .
C10 Ru1 P20 89.3(8) 2_655 2_655
C10 Ru1 P20 91.9(8) . 2_655
C1 Ru1 P20 91.10(9) 2_655 2_655
N1 Ru1 P20 91.10(9) 2_655 2_655
N1 Ru1 P20 87.42(9) . 2_655
P20 Ru1 P20 178.08(5) . 2_655
C10 Ru1 Cl1 1.7(8) 2_655 2_655
C10 Ru1 Cl1 96.6(8) . 2_655
C1 Ru1 Cl1 92.05(11) 2_655 2_655
N1 Ru1 Cl1 92.05(11) 2_655 2_655
N1 Ru1 Cl1 169.97(10) . 2_655
P20 Ru1 Cl1 93.58(5) . 2_655
P20 Ru1 Cl1 87.70(5) 2_655 2_655
C10 Ru1 Cl1 96.6(8) 2_655 .
C10 Ru1 Cl1 1.7(8) . .
C1 Ru1 Cl1 169.97(10) 2_655 .
N1 Ru1 Cl1 169.97(10) 2_655 .
N1 Ru1 Cl1 92.05(11) . .
P20 Ru1 Cl1 87.69(5) . .
P20 Ru1 Cl1 93.58(5) 2_655 .
Cl1 Ru1 Cl1 96.99(9) 2_655 .
N1 C2 C3 122.8(4) . .
N4 C3 C2 122.9(5) . .
C2 N1 C6 114.5(4) . .
C2 N1 Ru1 131.0(3) . .
C6 N1 Ru1 114.5(3) . .
C3 N4 C5 117.2(4) . .
N4 C5 C6 118.8(4) . .
N4 C5 C7 122.3(4) . .
C6 C5 C7 118.8(4) . .
N1 C6 C5 123.3(4) . .
N1 C6 C6 115.8(2) . 2_655
C5 C6 C6 120.9(3) . 2_655
C8 C7 C7 118.8(3) . 2_655
C8 C7 C5 120.9(5) . .
C7 C7 C5 120.2(3) 2_655 .
C9 C8 C7 121.0(6) . .
C8 C9 C9 120.1(3) . 2_655
C31 P20 C21 103.16(17) . .
C31 P20 C41 99.78(16) . .
C21 P20 C41 108.28(17) . .
C31 P20 Ru1 119.87(12) . .
C21 P20 Ru1 110.46(12) . .
C41 P20 Ru1 114.08(12) . .
C36 C31 C32 118.9(3) . .
C36 C31 P20 121.6(3) . .
C32 C31 P20 119.4(3) . .
C33 C32 C31 120.5(4) . .
C32 C33 C34 120.1(4) . .
C35 C34 C33 119.9(4) . .
C34 C35 C36 120.1(4) . .
C35 C36 C31 120.5(4) . .
C42 C41 C46 117.9(4) . .
C42 C41 P20 126.6(3) . .
C46 C41 P20 115.5(3) . .
C41 C42 C43 120.8(4) . .
C44 C43 C42 120.8(4) . .
C43 C44 C45 119.5(4) . .
C44 C45 C46 120.0(4) . .
C45 C46 C41 121.2(4) . .
C22 C21 C26 118.3(4) . .
C22 C21 P20 121.5(3) . .
C26 C21 P20 119.7(3) . .
C23 C22 C21 120.8(4) . .
C24 C23 C22 120.0(4) . .
C25 C24 C23 120.0(4) . .
C24 C25 C26 119.9(4) . .
C25 C26 C21 121.0(4) . .
C62 C61 C66 120.0 . .
C62 C61 C67 117.2(8) . .
C66 C61 C67 122.8(8) . .
C61 C62 C63 120.0 . .
C64 C63 C62 120.0 . .
C65 C64 C63 120.0 . .
C64 C65 C66 120.0 . .
C65 C66 C61 120.0 . .
O11 C10 Ru1 176(3) . .

loop_
_geom_bond_atom_site_label_1
_geom_bond_atom_site_label_2
_geom_bond_distance
_geom_bond_site_symmetry_2
Ru1 C10 1.83(2) 2_655
Ru1 C10 1.83(2) .
Ru1 C1 2.074(3) 2_655
Ru1 N1 2.074(3) 2_655
Ru1 N1 2.074(3) .
Ru1 P20 2.3923(9) .
Ru1 P20 2.3923(9) 2_655
Ru1 Cl1 2.408(2) 2_655
Ru1 Cl1 2.409(2) .
C2 N1 1.341(6) .
C2 C3 1.376(7) .
C3 N4 1.356(7) .
N1 C6 1.396(5) .
N4 C5 1.366(7) .
C5 C6 1.416(6) .
C5 C7 1.460(6) .
C6 C6 1.429(8) 2_655
C7 C8 1.395(6) .
C7 C7 1.411(10) 2_655
C8 C9 1.360(7) .
C9 C9 1.391(12) 2_655
P20 C31 1.823(4) .
P20 C21 1.825(4) .
P20 C41 1.834(4) .
C31 C36 1.390(5) .
C31 C32 1.400(5) .
C32 C33 1.378(5) .
C33 C34 1.387(6) .
C34 C35 1.384(6) .
C35 C36 1.385(5) .
C41 C42 1.380(5) .
C41 C46 1.389(6) .
C42 C43 1.384(6) .
C43 C44 1.368(6) .
C44 C45 1.373(6) .
C45 C46 1.385(6) .
C21 C22 1.390(5) .
C21 C26 1.394(5) .
C22 C23 1.387(6) .
C23 C24 1.383(6) .
C24 C25 1.380(6) .
C25 C26 1.385(6) .
C61 C62 1.3900 .
C61 C66 1.3900 .
C61 C67 1.488(14) .
C62 C63 1.3900 .
C63 C64 1.3900 .
C64 C65 1.3900 .
C65 C66 1.3900 .
C10 O11 1.14(2) .
